data_7218569
loop_
_publ_author_name
'Pan, Jie'
'Jiang, Fei-Long'
'Wu, Ming-Yan'
'Chen, Lian'
'Qian, Jin-Jie'
'Su, Kong-Zhao'
'Wan, Xiu-Yan'
'Hong, Mao-Chun'

_publ_section_title
;
 Five novel Zn(ii)/Cd(ii) coordination polymers based on
 bis(pyrazinyl)-triazole and varied polycarboxylates: syntheses,
 topologies and photoluminescence
;
_journal_issue 48
_journal_name_full CrystEngComm
_journal_page_first 11078
_journal_paper_doi 10.1039/C4CE01959H
_journal_volume 16
_journal_year 2014
_chemical_formula_sum 'C50 H28 Cd4 N21 O14'
_chemical_formula_weight 1596.53
_chemical_name_systematic
; 
 ? 
;
_space_group_IT_number 15
_symmetry_cell_setting monoclinic
_symmetry_space_group_name_Hall '-C 2yc'
_symmetry_space_group_name_H-M 'C 1 2/c 1'
_atom_sites_solution_hydrogens geom
_atom_sites_solution_primary direct
_atom_sites_solution_secondary difmap
_audit_creation_method SHELXL-97
_cell_angle_alpha 90.00
_cell_angle_beta 110.234(3)
_cell_angle_gamma 90.00
_cell_formula_units_Z 8
_cell_length_a 25.901(6)
_cell_length_b 12.953(3)
_cell_length_c 36.822(8)
_cell_measurement_reflns_used 12327
_cell_measurement_temperature 293(2)
_cell_measurement_theta_max 27.5165
_cell_measurement_theta_min 2.2906
_cell_volume 11591(5)
_computing_cell_refinement CrystalClear
_computing_data_collection 'CrystalClear (Rigaku, 2000)'
_computing_data_reduction CrystalClear
_computing_molecular_graphics 'SHELXL-97 (Sheldrick, 1997)'
_computing_publication_material 'SHELXL-97 (Sheldrick, 1997)'
_computing_structure_refinement 'SHELXL-97 (Sheldrick, 1997)'
_computing_structure_solution 'SHELXS-97 (Sheldrick, 1990)'
_diffrn_ambient_temperature 293(2)
_diffrn_measured_fraction_theta_full 0.988
_diffrn_measured_fraction_theta_max 0.988
_diffrn_measurement_device_type Mercury
_diffrn_measurement_method CCD_Profile_fitting
_diffrn_radiation_monochromator graphite
_diffrn_radiation_source 'fine-focus sealed tube'
_diffrn_radiation_type MoK\a
_diffrn_radiation_wavelength 0.71073
_diffrn_reflns_av_R_equivalents 0.0364
_diffrn_reflns_av_sigmaI/netI 0.0379
_diffrn_reflns_limit_h_max 33
_diffrn_reflns_limit_h_min -33
_diffrn_reflns_limit_k_max 16
_diffrn_reflns_limit_k_min -16
_diffrn_reflns_limit_l_max 46
_diffrn_reflns_limit_l_min -47
_diffrn_reflns_number 42463
_diffrn_reflns_theta_full 27.51
_diffrn_reflns_theta_max 27.51
_diffrn_reflns_theta_min 2.29
_exptl_absorpt_coefficient_mu 1.531
_exptl_absorpt_correction_T_max 0.8029
_exptl_absorpt_correction_T_min 0.7008
_exptl_absorpt_correction_type multi-scan
_exptl_absorpt_process_details 'CrystalClear (Rigaku Inc., 2007)'
_exptl_crystal_colour yellow
_exptl_crystal_density_diffrn 1.830
_exptl_crystal_density_method 'not measured'
_exptl_crystal_description block
_exptl_crystal_F_000 6232
_exptl_crystal_size_max 0.25
_exptl_crystal_size_mid 0.18
_exptl_crystal_size_min 0.15
_refine_diff_density_max 2.151
_refine_diff_density_min -1.391
_refine_diff_density_rms 0.338
_refine_ls_extinction_method none
_refine_ls_goodness_of_fit_ref 1.034
_refine_ls_hydrogen_treatment constr
_refine_ls_matrix_type full
_refine_ls_number_parameters 803
_refine_ls_number_reflns 13174
_refine_ls_number_restraints 0
_refine_ls_restrained_S_all 1.034
_refine_ls_R_factor_all 0.0562
_refine_ls_R_factor_gt 0.0407
_refine_ls_shift/su_max 0.001
_refine_ls_shift/su_mean 0.000
_refine_ls_structure_factor_coef Fsqd
_refine_ls_weighting_details 'calc w=1/[\s^2^(Fo^2^)+(0.0940P)^2^+0.9998P] where P=(Fo^2^+2Fc^2^)/3'
_refine_ls_weighting_scheme calc
_refine_ls_wR_factor_gt 0.1210
_refine_ls_wR_factor_ref 0.1431
_reflns_number_gt 10874
_reflns_number_total 13174
_reflns_threshold_expression >2sigma(I)
_cod_data_source_file c4ce01959h2.cif
_cod_data_source_block 3
_cod_depositor_comments
;
The following automatic conversions were performed:

'_exptl_absorpt_correction_type' value 'Multi-scan' changed to
'multi-scan' according to
/usr/data/users/saulius/crontab/automatic-downloads/rss-feeds/RSC/lib/dictionaries/cif_core.dic
dictionary named 'cif_core.dic' version 2.4.2 from 2011-04-26.

Automatic conversion script
Id: cif_fix_values 2827 2014-09-09 07:05:25Z andrius 

 Adding full bibliography for 7218567--7218571.cif.
;
_cod_original_cell_volume 11592(4)
_cod_original_sg_symbol_H-M C2/c
_cod_database_code 7218569

loop_
_symmetry_equiv_pos_as_xyz
'x, y, z'
'-x, y, -z+1/2'
'x+1/2, y+1/2, z'
'-x+1/2, y+1/2, -z+1/2'
'-x, -y, -z'
'x, -y, z-1/2'
'-x+1/2, -y+1/2, -z'
'x+1/2, -y+1/2, z-1/2'

loop_
_atom_site_label
_atom_site_type_symbol
_atom_site_fract_x
_atom_site_fract_y
_atom_site_fract_z
_atom_site_U_iso_or_equiv
_atom_site_adp_type
_atom_site_occupancy
_atom_site_symmetry_multiplicity
_atom_site_calc_flag
_atom_site_refinement_flags
Cd2 Cd 0.047239(13) 0.08374(2) 0.129085(10) 0.03006(10) Uani 1 1 d .
Cd3 Cd 0.098303(13) 0.40546(2) 0.164013(9) 0.03050(10) Uani 1 1 d .
Cd4 Cd 0.239243(12) 0.61393(2) 0.027249(9) 0.03027(10) Uani 1 1 d .
Cd1 Cd 0.084947(12) -0.24517(2) 0.181375(9) 0.03026(10) Uani 1 1 d .
N14 N 0.16556(15) 0.4793(3) 0.13249(11) 0.0329(8) Uani 1 1 d .
N10 N 0.13691(16) 0.2543(3) 0.06929(11) 0.0332(8) Uani 1 1 d .
C19 C 0.2254(2) 0.5945(4) 0.11675(15) 0.0406(11) Uani 1 1 d .
H19 H 0.2448 0.6563 0.1223 0.049 Uiso 1 1 calc R
C41 C 0.21774(19) 0.9062(4) 0.07818(14) 0.0331(10) Uani 1 1 d .
N8 N 0.05767(16) 0.0193(3) 0.06605(12) 0.0372(9) Uani 1 1 d .
C17 C 0.17070(18) 0.4184(3) 0.10454(12) 0.0295(9) Uani 1 1 d .
C36 C 0.18734(18) 0.8813(4) 0.10127(13) 0.0312(9) Uani 1 1 d .
H36 H 0.1719 0.8159 0.0997 0.037 Uiso 1 1 calc R
C16 C 0.13943(18) 0.3215(3) 0.09700(13) 0.0298(9) Uani 1 1 d .
N12 N 0.11080(15) 0.2941(3) 0.11961(11) 0.0311(8) Uani 1 1 d .
N13 N 0.22921(17) 0.5362(3) 0.08813(13) 0.0403(9) Uani 1 1 d .
C15 C 0.10372(18) 0.1814(3) 0.07518(12) 0.0306(9) Uani 1 1 d .
C33 C 0.01958(19) 0.1981(3) 0.22493(14) 0.0329(9) Uani 1 1 d .
C12 C 0.0592(3) -0.0894(4) 0.01472(18) 0.0555(15) Uani 1 1 d .
H12 H 0.0476 -0.1511 0.0015 0.067 Uiso 1 1 calc R
C20 C 0.1938(2) 0.5668(4) 0.13853(15) 0.0386(11) Uani 1 1 d .
H20 H 0.1923 0.6108 0.1581 0.046 Uiso 1 1 calc R
N11 N 0.08719(15) 0.2027(3) 0.10492(11) 0.0323(8) Uani 1 1 d .
C32 C 0.0000 0.2527(5) 0.2500 0.0311(13) Uani 1 2 d S
C37 C 0.17982(17) 0.9534(3) 0.12677(13) 0.0305(9) Uani 1 1 d .
C39 C 0.2355(2) 1.0734(4) 0.10792(18) 0.0507(14) Uani 1 1 d .
H39 H 0.2522 1.1379 0.1106 0.061 Uiso 1 1 calc R
C11 C 0.0439(2) -0.0674(4) 0.04610(16) 0.0452(12) Uani 1 1 d .
H11 H 0.0230 -0.1156 0.0536 0.054 Uiso 1 1 calc R
C38 C 0.2044(2) 1.0483(4) 0.13034(15) 0.0409(11) Uani 1 1 d .
H38 H 0.2001 1.0959 0.1480 0.049 Uiso 1 1 calc R
N9 N 0.0898(2) -0.0258(4) 0.00275(15) 0.0554(12) Uani 1 1 d .
C14 C 0.08777(19) 0.0855(3) 0.05385(14) 0.0333(10) Uani 1 1 d .
C35 C 0.0000 0.0366(6) 0.2500 0.058(2) Uani 1 2 d S
C18 C 0.20240(19) 0.4459(4) 0.08263(14) 0.0361(10) Uani 1 1 d .
H18 H 0.2052 0.4009 0.0637 0.043 Uiso 1 1 calc R
C34 C 0.0187(3) 0.0910(4) 0.22497(17) 0.0463(13) Uani 1 1 d .
H34 H 0.0310 0.0551 0.2076 0.056 Uiso 1 1 calc R
C40 C 0.2420(2) 1.0035(5) 0.08135(16) 0.0499(13) Uani 1 1 d .
H40 H 0.2624 1.0212 0.0658 0.060 Uiso 1 1 calc R
N6 N -0.05231(15) 0.1175(3) 0.09510(13) 0.0355(9) Uani 1 1 d .
O1 O 0.04694(17) 0.3531(3) 0.20193(12) 0.0486(9) Uani 1 1 d .
N3 N 0.01007(15) -0.1350(3) 0.16214(12) 0.0325(8) Uani 1 1 d .
N4 N -0.08195(16) -0.1166(3) 0.13907(15) 0.0448(11) Uani 1 1 d .
O6 O 0.2027(2) 0.7414(3) 0.04956(14) 0.0632(12) Uani 1 1 d .
N5 N -0.00216(15) -0.0474(3) 0.14029(12) 0.0341(8) Uani 1 1 d .
N1 N 0.00472(17) -0.3259(3) 0.19303(13) 0.0411(9) Uani 1 1 d .
C31 C 0.04125(19) 0.2568(4) 0.19781(14) 0.0355(10) Uani 1 1 d .
O2 O 0.05457(17) 0.2079(3) 0.17329(12) 0.0559(11) Uani 1 1 d .
C6 C -0.05633(18) -0.0398(4) 0.12773(15) 0.0368(10) Uani 1 1 d .
C7 C -0.08465(17) 0.0438(3) 0.10125(15) 0.0339(10) Uani 1 1 d .
C43 C 0.14436(18) 0.9239(4) 0.15049(14) 0.0339(10) Uani 1 1 d .
C5 C -0.03873(19) -0.1739(4) 0.15985(15) 0.0384(11) Uani 1 1 d .
C13 C 0.1044(2) 0.0619(4) 0.02281(15) 0.0460(12) Uani 1 1 d .
H13 H 0.1264 0.1088 0.0157 0.055 Uiso 1 1 calc R
C42 C 0.22535(19) 0.8275(4) 0.05055(14) 0.0390(11) Uani 1 1 d .
C50 C 0.1630(2) 0.4840(4) -0.01584(15) 0.0436(12) Uani 1 1 d .
C1 C 0.0019(2) -0.4211(4) 0.20440(18) 0.0513(14) Uani 1 1 d .
H1 H 0.0341 -0.4584 0.2160 0.062 Uiso 1 1 calc R
C4 C -0.0425(2) -0.2750(4) 0.17603(16) 0.0408(11) Uani 1 1 d .
O3 O 0.12506(13) 0.9946(3) 0.16550(10) 0.0399(8) Uani 1 1 d .
O7 O 0.14948(15) 0.5754(3) -0.01311(13) 0.0547(10) Uani 1 1 d .
N18 N 0.13600(15) 0.6250(3) 0.21813(11) 0.0310(8) Uani 1 1 d .
O8 O 0.21103(14) 0.4505(3) 0.00096(11) 0.0476(9) Uani 1 1 d .
N15 N 0.17081(17) 0.3185(3) 0.21962(13) 0.0386(9) Uani 1 1 d .
N17 N 0.14100(15) 0.5224(3) 0.21271(11) 0.0317(8) Uani 1 1 d .
O9 O -0.02383(15) 0.5223(3) -0.12223(12) 0.0539(10) Uani 1 1 d .
N7 N -0.16605(15) 0.1185(3) 0.05780(13) 0.0404(10) Uani 1 1 d .
N20 N 0.13876(17) 0.8195(3) 0.24658(12) 0.0411(9) Uani 1 1 d .
C26 C 0.16863(17) 0.6441(4) 0.25416(13) 0.0319(9) Uani 1 1 d .
O4 O 0.13593(17) 0.8298(3) 0.15265(13) 0.0526(10) Uani 1 1 d .
O10 O -0.06129(15) 0.3656(3) -0.13255(11) 0.0545(10) Uani 1 1 d .
C23 C 0.19123(19) 0.3776(4) 0.25092(14) 0.0362(10) Uani 1 1 d .
C44 C 0.1194(2) 0.4113(4) -0.03953(15) 0.0428(12) Uani 1 1 d .
C27 C 0.17120(19) 0.7483(4) 0.26979(14) 0.0352(10) Uani 1 1 d .
C25 C 0.17729(18) 0.4876(4) 0.24607(13) 0.0327(9) Uani 1 1 d .
C45 C 0.07108(19) 0.4508(4) -0.06600(14) 0.0385(11) Uani 1 1 d .
H45 H 0.0665 0.5218 -0.0695 0.046 Uiso 1 1 calc R
C8 C -0.14107(18) 0.0446(4) 0.08311(16) 0.0406(12) Uani 1 1 d .
H8 H -0.1621 -0.0073 0.0886 0.049 Uiso 1 1 calc R
C10 C -0.07797(19) 0.1919(4) 0.07041(16) 0.0400(11) Uani 1 1 d .
H10 H -0.0572 0.2457 0.0659 0.048 Uiso 1 1 calc R
C9 C -0.13418(19) 0.1922(4) 0.05120(16) 0.0421(12) Uani 1 1 d .
H9 H -0.1501 0.2442 0.0335 0.051 Uiso 1 1 calc R
N2 N -0.0960(2) -0.4167(4) 0.1832(2) 0.0778(19) Uani 1 1 d .
C22 C 0.1818(2) 0.2168(4) 0.22435(19) 0.0493(13) Uani 1 1 d .
H22 H 0.1673 0.1721 0.2035 0.059 Uiso 1 1 calc R
C49 C 0.1261(3) 0.3048(5) -0.03423(17) 0.0620(17) Uani 1 1 d .
H49 H 0.1584 0.2780 -0.0167 0.074 Uiso 1 1 calc R
C51 C -0.0225(2) 0.4248(4) -0.11645(14) 0.0411(11) Uani 1 1 d .
C30 C 0.1402(3) 0.9141(4) 0.26098(19) 0.0581(16) Uani 1 1 d .
H30 H 0.1188 0.9658 0.2454 0.070 Uiso 1 1 calc R
O5 O 0.2554(2) 0.8435(4) 0.03177(14) 0.0704(13) Uani 1 1 d .
C3 C -0.0919(2) -0.3221(5) 0.1722(2) 0.0659(19) Uani 1 1 d .
H3 H -0.1241 -0.2845 0.1611 0.079 Uiso 1 1 calc R
C2 C -0.0492(3) -0.4672(5) 0.1993(2) 0.074(2) Uani 1 1 d .
H2 H -0.0501 -0.5349 0.2074 0.089 Uiso 1 1 calc R
N19 N 0.19597(16) 0.5614(3) 0.27320(12) 0.0379(9) Uani 1 1 d .
C46 C 0.0296(2) 0.3839(4) -0.08717(14) 0.0393(11) Uani 1 1 d .
N16 N 0.2347(2) 0.2365(4) 0.29060(18) 0.0673(16) Uani 1 1 d .
N21 N 0.2069(2) 0.8690(4) 0.32191(15) 0.0593(13) Uani 1 1 d .
C28 C 0.2059(2) 0.7753(4) 0.30716(16) 0.0484(13) Uani 1 1 d .
H28 H 0.2294 0.7253 0.3223 0.058 Uiso 1 1 calc R
C24 C 0.2231(3) 0.3368(4) 0.28620(18) 0.0584(16) Uani 1 1 d .
H24 H 0.2368 0.3806 0.3074 0.070 Uiso 1 1 calc R
C47 C 0.0357(3) 0.2787(4) -0.08079(16) 0.0587(17) Uani 1 1 d .
H47 H 0.0072 0.2341 -0.0937 0.070 Uiso 1 1 calc R
C21 C 0.2139(2) 0.1787(5) 0.2593(2) 0.0579(16) Uani 1 1 d .
H21A H 0.2215 0.1084 0.2613 0.069 Uiso 1 1 calc R
C29 C 0.1728(3) 0.9375(5) 0.2986(2) 0.0604(16) Uani 1 1 d .
H29 H 0.1708 1.0035 0.3080 0.072 Uiso 1 1 calc R
C48 C 0.0845(3) 0.2398(5) -0.05509(19) 0.072(2) Uani 1 1 d .
H48 H 0.0892 0.1688 -0.0519 0.086 Uiso 1 1 calc R
O12 O -0.0158(5) 0.3478(7) 0.0086(4) 0.205(6) Uani 1 1 d .
O13 O -0.1350(4) 0.2177(13) 0.1544(4) 0.229(7) Uani 1 1 d .
O14 O -0.1272(6) -0.6456(18) 0.1319(5) 0.315(11) Uani 1 1 d .
O11 O -0.0719(5) 0.4146(12) -0.0389(4) 0.256(8) Uani 1 1 d .

loop_
_atom_site_aniso_label
_atom_site_aniso_U_11
_atom_site_aniso_U_22
_atom_site_aniso_U_33
_atom_site_aniso_U_23
_atom_site_aniso_U_13
_atom_site_aniso_U_12
Cd2 0.03118(17) 0.02686(18) 0.03607(19) 0.00073(13) 0.01666(13) -0.00486(12)
Cd3 0.03765(18) 0.02836(18) 0.02833(18) -0.00220(12) 0.01502(13) -0.00457(12)
Cd4 0.02883(16) 0.02996(18) 0.03224(18) -0.00143(13) 0.01083(13) -0.00230(12)
Cd1 0.03002(17) 0.02994(18) 0.03048(18) 0.00557(13) 0.01003(13) 0.00251(12)
N14 0.037(2) 0.033(2) 0.0305(19) -0.0037(16) 0.0146(15) -0.0067(16)
N10 0.042(2) 0.031(2) 0.033(2) -0.0046(16) 0.0220(17) -0.0087(16)
C19 0.045(3) 0.037(3) 0.039(3) -0.004(2) 0.013(2) -0.013(2)
C41 0.037(2) 0.033(2) 0.032(2) 0.0014(18) 0.0159(18) -0.0016(18)
N8 0.039(2) 0.036(2) 0.038(2) -0.0021(17) 0.0141(17) -0.0079(16)
C17 0.037(2) 0.026(2) 0.027(2) 0.0002(17) 0.0135(18) -0.0038(17)
C36 0.034(2) 0.027(2) 0.034(2) -0.0001(18) 0.0142(18) 0.0002(17)
C16 0.040(2) 0.023(2) 0.032(2) -0.0004(17) 0.0198(18) -0.0056(17)
N12 0.042(2) 0.0256(18) 0.032(2) -0.0033(15) 0.0202(16) -0.0094(15)
N13 0.042(2) 0.034(2) 0.049(3) -0.0062(18) 0.0214(19) -0.0131(17)
C15 0.038(2) 0.031(2) 0.025(2) -0.0027(17) 0.0147(17) -0.0066(18)
C33 0.044(2) 0.025(2) 0.038(2) 0.0004(18) 0.026(2) 0.0019(18)
C12 0.070(4) 0.044(3) 0.051(3) -0.022(3) 0.018(3) -0.019(3)
C20 0.050(3) 0.031(2) 0.035(3) -0.006(2) 0.015(2) -0.012(2)
N11 0.040(2) 0.0268(19) 0.036(2) -0.0038(16) 0.0200(16) -0.0098(15)
C32 0.039(3) 0.030(3) 0.030(3) 0.000 0.019(3) 0.000
C37 0.030(2) 0.031(2) 0.032(2) 0.0019(18) 0.0118(17) 0.0015(17)
C39 0.061(3) 0.037(3) 0.062(4) -0.012(3) 0.031(3) -0.018(2)
C11 0.047(3) 0.035(3) 0.050(3) -0.006(2) 0.012(2) -0.014(2)
C38 0.045(3) 0.037(3) 0.043(3) -0.013(2) 0.018(2) -0.005(2)
N9 0.074(3) 0.047(3) 0.049(3) -0.019(2) 0.027(2) -0.011(2)
C14 0.039(2) 0.030(2) 0.032(2) -0.0027(18) 0.0132(19) -0.0074(18)
C35 0.103(7) 0.021(4) 0.069(6) 0.000 0.053(5) 0.000
C18 0.044(3) 0.033(2) 0.039(3) -0.005(2) 0.024(2) -0.0116(19)
C34 0.076(4) 0.029(3) 0.049(3) -0.001(2) 0.040(3) 0.007(2)
C40 0.056(3) 0.057(3) 0.048(3) 0.001(3) 0.032(3) -0.013(3)
N6 0.0326(19) 0.029(2) 0.048(2) 0.0067(17) 0.0185(17) -0.0005(15)
O1 0.076(3) 0.0291(18) 0.059(2) 0.0047(16) 0.047(2) -0.0050(17)
N3 0.0319(19) 0.0255(19) 0.043(2) 0.0080(16) 0.0170(16) 0.0015(14)
N4 0.029(2) 0.040(2) 0.067(3) 0.022(2) 0.0186(19) 0.0027(17)
O6 0.093(3) 0.041(2) 0.070(3) -0.011(2) 0.047(3) 0.002(2)
N5 0.0316(19) 0.0266(19) 0.045(2) 0.0073(17) 0.0150(16) 0.0002(15)
N1 0.042(2) 0.035(2) 0.051(3) 0.0107(19) 0.0205(19) 0.0059(17)
C31 0.041(2) 0.034(3) 0.037(3) -0.001(2) 0.021(2) 0.0040(19)
O2 0.078(3) 0.055(2) 0.056(2) -0.017(2) 0.052(2) -0.015(2)
C6 0.029(2) 0.031(2) 0.051(3) 0.013(2) 0.0147(19) 0.0003(18)
C7 0.027(2) 0.028(2) 0.049(3) 0.007(2) 0.0164(19) 0.0011(17)
C43 0.031(2) 0.041(3) 0.032(2) 0.0006(19) 0.0136(18) 0.0034(18)
C5 0.033(2) 0.034(2) 0.051(3) 0.008(2) 0.018(2) 0.0042(18)
C13 0.059(3) 0.045(3) 0.039(3) -0.008(2) 0.023(2) -0.013(2)
C42 0.037(2) 0.051(3) 0.031(2) 0.001(2) 0.0148(19) 0.005(2)
C50 0.044(3) 0.046(3) 0.039(3) -0.003(2) 0.010(2) -0.007(2)
C1 0.056(3) 0.044(3) 0.060(4) 0.020(3) 0.026(3) 0.010(2)
C4 0.039(3) 0.033(3) 0.058(3) 0.013(2) 0.027(2) 0.0052(19)
O3 0.0385(17) 0.048(2) 0.0354(18) -0.0030(15) 0.0156(14) 0.0058(15)
O7 0.040(2) 0.047(2) 0.069(3) -0.015(2) 0.0092(18) -0.0075(16)
N18 0.0327(19) 0.0304(19) 0.0276(19) 0.0011(15) 0.0077(15) 0.0001(15)
O8 0.0405(19) 0.047(2) 0.043(2) -0.0004(17) -0.0014(15) -0.0052(16)
N15 0.045(2) 0.026(2) 0.046(2) 0.0000(17) 0.0184(18) 0.0046(16)
N17 0.0367(19) 0.0269(19) 0.0292(19) 0.0004(15) 0.0085(15) 0.0020(15)
O9 0.047(2) 0.050(2) 0.054(2) 0.0125(19) 0.0039(17) -0.0018(17)
N7 0.0281(19) 0.039(2) 0.053(3) 0.0114(19) 0.0123(17) 0.0002(16)
N20 0.046(2) 0.034(2) 0.039(2) 0.0016(18) 0.0089(18) 0.0038(17)
C26 0.031(2) 0.032(2) 0.031(2) 0.0003(18) 0.0080(17) -0.0005(17)
O4 0.070(3) 0.036(2) 0.072(3) 0.0018(18) 0.051(2) -0.0044(17)
O10 0.047(2) 0.071(3) 0.040(2) -0.0144(19) 0.0075(16) -0.0132(19)
C23 0.038(2) 0.032(2) 0.037(3) 0.000(2) 0.0110(19) -0.0003(19)
C44 0.049(3) 0.037(3) 0.038(3) -0.001(2) 0.009(2) -0.007(2)
C27 0.035(2) 0.036(2) 0.030(2) -0.0018(19) 0.0057(18) 0.0007(18)
C25 0.034(2) 0.031(2) 0.031(2) 0.0013(18) 0.0088(17) -0.0001(18)
C45 0.039(3) 0.035(3) 0.038(3) -0.003(2) 0.009(2) -0.0071(19)
C8 0.030(2) 0.032(2) 0.061(3) 0.014(2) 0.018(2) 0.0010(18)
C10 0.035(2) 0.030(2) 0.058(3) 0.008(2) 0.019(2) -0.0008(19)
C9 0.037(2) 0.034(3) 0.054(3) 0.013(2) 0.015(2) 0.001(2)
N2 0.057(3) 0.058(3) 0.124(6) 0.036(4) 0.039(4) -0.007(3)
C22 0.049(3) 0.035(3) 0.065(4) -0.004(3) 0.022(3) 0.004(2)
C49 0.071(4) 0.045(3) 0.046(3) 0.006(3) -0.012(3) 0.002(3)
C51 0.036(2) 0.057(3) 0.028(2) -0.004(2) 0.0094(19) -0.010(2)
C30 0.073(4) 0.036(3) 0.055(4) -0.002(3) 0.010(3) 0.007(3)
O5 0.091(3) 0.083(3) 0.057(3) -0.002(2) 0.051(3) -0.005(3)
C3 0.042(3) 0.053(4) 0.111(6) 0.032(4) 0.037(3) 0.003(3)
C2 0.069(4) 0.048(4) 0.109(6) 0.034(4) 0.037(4) -0.002(3)
N19 0.042(2) 0.032(2) 0.032(2) 0.0022(17) 0.0019(16) 0.0003(17)
C46 0.043(3) 0.042(3) 0.032(2) -0.003(2) 0.011(2) -0.011(2)
N16 0.069(3) 0.044(3) 0.073(4) 0.014(3) 0.005(3) 0.012(2)
N21 0.063(3) 0.052(3) 0.050(3) -0.018(2) 0.003(2) -0.001(2)
C28 0.051(3) 0.043(3) 0.041(3) -0.008(2) 0.002(2) 0.005(2)
C24 0.065(4) 0.037(3) 0.054(4) 0.009(3) -0.004(3) 0.004(3)
C47 0.080(4) 0.043(3) 0.037(3) 0.003(2) 0.002(3) -0.027(3)
C21 0.056(3) 0.035(3) 0.084(5) 0.012(3) 0.027(3) 0.014(3)
C29 0.073(4) 0.036(3) 0.066(4) -0.018(3) 0.016(3) -0.001(3)
C48 0.096(5) 0.036(3) 0.052(4) 0.007(3) -0.015(3) -0.014(3)
O12 0.227(11) 0.142(8) 0.333(15) -0.119(9) 0.206(12) -0.101(7)
O13 0.114(7) 0.364(19) 0.210(13) -0.136(14) 0.058(8) -0.004(10)
O14 0.210(14) 0.39(2) 0.258(18) -0.159(18) -0.029(13) 0.069(16)
O11 0.187(11) 0.41(2) 0.205(12) 0.102(13) 0.117(10) 0.094(12)

loop_
_atom_type_symbol
_atom_type_description
_atom_type_scat_dispersion_real
_atom_type_scat_dispersion_imag
_atom_type_scat_source
C C 0.0033 0.0016 'International Tables Vol C Tables 4.2.6.8 and 6.1.1.4'
H H 0.0000 0.0000 'International Tables Vol C Tables 4.2.6.8 and 6.1.1.4'
N N 0.0061 0.0033 'International Tables Vol C Tables 4.2.6.8 and 6.1.1.4'
O O 0.0106 0.0060 'International Tables Vol C Tables 4.2.6.8 and 6.1.1.4'
Cd Cd -0.8075 1.2024 'International Tables Vol C Tables 4.2.6.8 and 6.1.1.4'

loop_
_geom_angle_atom_site_label_1
_geom_angle_atom_site_label_2
_geom_angle_atom_site_label_3
_geom_angle
_geom_angle_site_symmetry_1
_geom_angle_site_symmetry_3
N11 Cd2 O2 81.88(14) . .
N11 Cd2 N5 167.65(15) . .
O2 Cd2 N5 108.55(14) . .
N11 Cd2 O3 98.42(14) . 1_545
O2 Cd2 O3 95.68(15) . 1_545
N5 Cd2 O3 87.34(13) . 1_545
N11 Cd2 N6 102.91(13) . .
O2 Cd2 N6 92.96(15) . .
N5 Cd2 N6 70.63(13) . .
O3 Cd2 N6 157.91(13) 1_545 .
N11 Cd2 N8 69.63(13) . .
O2 Cd2 N8 151.39(13) . .
N5 Cd2 N8 99.49(14) . .
O3 Cd2 N8 91.08(12) 1_545 .
N6 Cd2 N8 90.99(13) . .
O9 Cd3 N12 94.27(15) 5_565 .
O9 Cd3 N17 109.22(14) 5_565 .
N12 Cd3 N17 144.98(13) . .
O9 Cd3 O1 89.93(15) 5_565 .
N12 Cd3 O1 119.65(13) . .
N17 Cd3 O1 86.87(14) . .
O9 Cd3 N15 168.44(14) 5_565 .
N12 Cd3 N15 92.81(14) . .
N17 Cd3 N15 68.94(13) . .
O1 Cd3 N15 78.63(14) . .
O9 Cd3 N14 95.26(14) 5_565 .
N12 Cd3 N14 68.20(12) . .
N17 Cd3 N14 83.69(13) . .
O1 Cd3 N14 170.30(13) . .
N15 Cd3 N14 95.85(13) . .
O6 Cd4 O5 110.39(17) . 7_565
O6 Cd4 N7 108.65(17) . 3
O5 Cd4 N7 93.07(17) 7_565 3
O6 Cd4 O8 136.16(15) . .
O5 Cd4 O8 86.45(16) 7_565 .
N7 Cd4 O8 110.53(14) 3 .
O6 Cd4 O7 86.30(16) . .
O5 Cd4 O7 79.72(17) 7_565 .
N7 Cd4 O7 164.96(15) 3 .
O8 Cd4 O7 56.22(13) . .
O6 Cd4 N13 77.29(15) . .
O5 Cd4 N13 170.36(16) 7_565 .
N7 Cd4 N13 89.76(14) 3 .
O8 Cd4 N13 83.93(13) . .
O7 Cd4 N13 95.34(14) . .
O6 Cd4 C50 111.79(18) . .
O5 Cd4 C50 82.09(17) 7_565 .
N7 Cd4 C50 138.37(16) 3 .
O8 Cd4 C50 28.22(14) . .
O7 Cd4 C50 28.00(14) . .
N13 Cd4 C50 89.67(15) . .
O4 Cd1 N18 107.00(14) 1_545 1_545
O4 Cd1 O10 87.99(15) 1_545 5
N18 Cd1 O10 84.63(14) 1_545 5
O4 Cd1 N3 99.27(14) 1_545 .
N18 Cd1 N3 153.12(13) 1_545 .
O10 Cd1 N3 102.16(15) 5 .
O4 Cd1 N20 95.03(16) 1_545 1_545
N18 Cd1 N20 69.86(13) 1_545 1_545
O10 Cd1 N20 154.10(14) 5 1_545
N3 Cd1 N20 102.72(14) . 1_545
O4 Cd1 N1 161.71(16) 1_545 .
N18 Cd1 N1 86.26(13) 1_545 .
O10 Cd1 N1 80.63(14) 5 .
N3 Cd1 N1 69.57(13) . .
N20 Cd1 N1 101.47(15) 1_545 .
C20 N14 C17 115.9(4) . .
C20 N14 Cd3 131.2(3) . .
C17 N14 Cd3 112.8(3) . .
C16 N10 C15 101.6(4) . .
N13 C19 C20 122.5(4) . .
N13 C19 H19 118.8 . .
C20 C19 H19 118.8 . .
C36 C41 C40 119.7(4) . .
C36 C41 C42 119.6(4) . .
C40 C41 C42 120.6(4) . .
C11 N8 C14 115.7(4) . .
C11 N8 Cd2 133.4(3) . .
C14 N8 Cd2 110.6(3) . .
N14 C17 C18 122.2(4) . .
N14 C17 C16 117.0(4) . .
C18 C17 C16 120.7(4) . .
C41 C36 C37 120.2(4) . .
C41 C36 H36 119.9 . .
C37 C36 H36 119.9 . .
N10 C16 N12 114.4(4) . .
N10 C16 C17 125.8(4) . .
N12 C16 C17 119.8(4) . .
C16 N12 N11 104.7(3) . .
C16 N12 Cd3 121.5(3) . .
N11 N12 Cd3 132.9(3) . .
C19 N13 C18 116.1(4) . .
C19 N13 Cd4 122.1(3) . .
C18 N13 Cd4 114.6(3) . .
N11 C15 N10 113.1(4) . .
N11 C15 C14 120.6(4) . .
N10 C15 C14 126.3(4) . .
C34 C33 C32 119.8(4) . .
C34 C33 C31 121.0(4) . .
C32 C33 C31 119.2(4) . .
N9 C12 C11 122.1(5) . .
N9 C12 H12 119.0 . .
C11 C12 H12 119.0 . .
N14 C20 C19 122.0(5) . .
N14 C20 H20 119.0 . .
C19 C20 H20 119.0 . .
C15 N11 N12 106.2(3) . .
C15 N11 Cd2 121.0(3) . .
N12 N11 Cd2 131.1(3) . .
C33 C32 C33 118.9(6) . 2
C38 C37 C36 120.1(4) . .
C38 C37 C43 121.6(4) . .
C36 C37 C43 118.3(4) . .
C38 C39 C40 120.6(5) . .
C38 C39 H39 119.7 . .
C40 C39 H39 119.7 . .
N8 C11 C12 122.9(5) . .
N8 C11 H11 118.5 . .
C12 C11 H11 118.5 . .
C37 C38 C39 120.2(5) . .
C37 C38 H38 119.9 . .
C39 C38 H38 119.9 . .
C12 N9 C13 115.7(5) . .
N8 C14 C13 121.2(4) . .
N8 C14 C15 117.2(4) . .
C13 C14 C15 121.5(4) . .
C34 C35 C34 118.3(7) 2 .
N13 C18 C17 121.3(4) . .
N13 C18 H18 119.4 . .
C17 C18 H18 119.4 . .
C35 C34 C33 121.5(5) . .
C35 C34 H34 119.2 . .
C33 C34 H34 119.2 . .
C39 C40 C41 119.2(5) . .
C39 C40 H40 120.4 . .
C41 C40 H40 120.4 . .
C10 N6 C7 115.9(4) . .
C10 N6 Cd2 131.0(3) . .
C7 N6 Cd2 112.9(3) . .
C31 O1 Cd3 106.4(3) . .
C5 N3 N5 104.8(4) . .
C5 N3 Cd1 117.5(3) . .
N5 N3 Cd1 133.9(3) . .
C5 N4 C6 100.5(4) . .
C42 O6 Cd4 114.8(4) . .
C6 N5 N3 105.7(3) . .
C6 N5 Cd2 118.9(3) . .
N3 N5 Cd2 134.9(3) . .
C1 N1 C4 118.0(5) . .
C1 N1 Cd1 126.3(3) . .
C4 N1 Cd1 113.2(3) . .
O2 C31 O1 122.8(5) . .
O2 C31 C33 118.9(4) . .
O1 C31 C33 118.3(4) . .
C31 O2 Cd2 156.0(3) . .
N5 C6 N4 114.6(4) . .
N5 C6 C7 120.8(4) . .
N4 C6 C7 124.4(4) . .
N6 C7 C8 122.1(4) . .
N6 C7 C6 116.0(4) . .
C8 C7 C6 121.9(4) . .
O4 C43 O3 125.4(4) . .
O4 C43 C37 115.9(4) . .
O3 C43 C37 118.7(4) . .
N3 C5 N4 114.4(4) . .
N3 C5 C4 120.6(4) . .
N4 C5 C4 124.8(4) . .
N9 C13 C14 122.3(5) . .
N9 C13 H13 118.9 . .
C14 C13 H13 118.9 . .
O5 C42 O6 121.1(5) . .
O5 C42 C41 121.7(5) . .
O6 C42 C41 116.9(4) . .
O7 C50 O8 123.0(5) . .
O7 C50 C44 117.8(5) . .
O8 C50 C44 119.2(5) . .
O7 C50 Cd4 61.5(3) . .
O8 C50 Cd4 61.4(3) . .
C44 C50 Cd4 178.8(4) . .
N1 C1 C2 120.8(5) . .
N1 C1 H1 119.6 . .
C2 C1 H1 119.6 . .
N1 C4 C3 119.6(5) . .
N1 C4 C5 117.0(4) . .
C3 C4 C5 123.2(5) . .
C43 O3 Cd2 120.6(3) . 1_565
C50 O7 Cd4 90.5(3) . .
C26 N18 N17 105.7(4) . .
C26 N18 Cd1 119.7(3) . 1_565
N17 N18 Cd1 134.6(3) . 1_565
C50 O8 Cd4 90.3(3) . .
C23 N15 C22 116.6(5) . .
C23 N15 Cd3 114.1(3) . .
C22 N15 Cd3 127.5(4) . .
C25 N17 N18 105.5(4) . .
C25 N17 Cd3 119.0(3) . .
N18 N17 Cd3 135.3(3) . .
C51 O9 Cd3 119.9(3) . 5_565
C8 N7 C9 117.2(4) . .
C8 N7 Cd4 119.7(3) . 3_445
C9 N7 Cd4 123.1(3) . 3_445
C30 N20 C27 117.1(5) . .
C30 N20 Cd1 129.0(4) . 1_565
C27 N20 Cd1 113.9(3) . 1_565
N18 C26 N19 114.3(4) . .
N18 C26 C27 119.6(4) . .
N19 C26 C27 126.1(4) . .
C43 O4 Cd1 127.9(3) . 1_565
C51 O10 Cd1 138.4(4) . 5
N15 C23 C24 121.6(5) . .
N15 C23 C25 116.5(4) . .
C24 C23 C25 121.9(5) . .
C45 C44 C49 120.0(5) . .
C45 C44 C50 119.4(5) . .
C49 C44 C50 120.6(5) . .
N20 C27 C28 120.1(5) . .
N20 C27 C26 116.9(4) . .
C28 C27 C26 123.0(4) . .
N17 C25 N19 113.5(4) . .
N17 C25 C23 120.2(4) . .
N19 C25 C23 126.2(4) . .
C46 C45 C44 119.8(5) . .
C46 C45 H45 120.1 . .
C44 C45 H45 120.1 . .
N7 C8 C7 121.3(4) . .
N7 C8 H8 119.4 . .
C7 C8 H8 119.4 . .
N6 C10 C9 122.7(4) . .
N6 C10 H10 118.7 . .
C9 C10 H10 118.7 . .
N7 C9 C10 120.8(5) . .
N7 C9 H9 119.6 . .
C10 C9 H9 119.6 . .
C3 N2 C2 116.3(5) . .
N15 C22 C21 120.7(6) . .
N15 C22 H22 119.7 . .
C21 C22 H22 119.7 . .
C48 C49 C44 119.5(5) . .
C48 C49 H49 120.2 . .
C44 C49 H49 120.2 . .
O10 C51 O9 124.2(5) . .
O10 C51 C46 120.2(5) . .
O9 C51 C46 115.7(4) . .
N20 C30 C29 121.6(6) . .
N20 C30 H30 119.2 . .
C29 C30 H30 119.2 . .
C42 O5 Cd4 146.6(4) . 7_565
N2 C3 C4 123.7(6) . .
N2 C3 H3 118.2 . .
C4 C3 H3 118.2 . .
N2 C2 C1 121.7(6) . .
N2 C2 H2 119.2 . .
C1 C2 H2 119.2 . .
C26 N19 C25 101.0(4) . .
C47 C46 C45 119.8(5) . .
C47 C46 C51 119.5(5) . .
C45 C46 C51 120.7(5) . .
C21 N16 C24 116.1(5) . .
C28 N21 C29 115.5(5) . .
N21 C28 C27 123.0(5) . .
N21 C28 H28 118.5 . .
C27 C28 H28 118.5 . .
N16 C24 C23 121.6(6) . .
N16 C24 H24 119.2 . .
C23 C24 H24 119.2 . .
C46 C47 C48 119.9(5) . .
C46 C47 H47 120.0 . .
C48 C47 H47 120.0 . .
N16 C21 C22 123.4(5) . .
N16 C21 H21A 118.3 . .
C22 C21 H21A 118.3 . .
N21 C29 C30 122.5(5) . .
N21 C29 H29 118.7 . .
C30 C29 H29 118.7 . .
C49 C48 C47 120.8(6) . .
C49 C48 H48 119.6 . .
C47 C48 H48 119.6 . .

loop_
_geom_bond_atom_site_label_1
_geom_bond_atom_site_label_2
_geom_bond_distance
_geom_bond_site_symmetry_2
Cd2 N11 2.208(4) .
Cd2 O2 2.249(4) .
Cd2 N5 2.248(4) .
Cd2 O3 2.307(3) 1_545
Cd2 N6 2.485(4) .
Cd2 N8 2.567(4) .
Cd3 O9 2.216(4) 5_565
Cd3 N12 2.286(4) .
Cd3 N17 2.316(4) .
Cd3 O1 2.338(3) .
Cd3 N15 2.516(4) .
Cd3 N14 2.588(4) .
Cd4 O6 2.199(4) .
Cd4 O5 2.292(4) 7_565
Cd4 N7 2.319(4) 3
Cd4 O8 2.337(4) .
Cd4 O7 2.340(4) .
Cd4 N13 2.551(4) .
Cd4 C50 2.661(5) .
Cd1 O4 2.184(3) 1_545
Cd1 N18 2.274(4) 1_545
Cd1 O10 2.298(4) 5
Cd1 N3 2.313(4) .
Cd1 N20 2.469(4) 1_545
Cd1 N1 2.493(4) .
N14 C20 1.325(6) .
N14 C17 1.340(6) .
N10 C16 1.326(6) .
N10 C15 1.343(5) .
C19 N13 1.328(7) .
C19 C20 1.376(7) .
C19 H19 0.9300 .
C41 C36 1.382(6) .
C41 C40 1.395(7) .
C41 C42 1.501(7) .
N8 C11 1.321(6) .
N8 C14 1.337(6) .
C17 C18 1.382(6) .
C17 C16 1.467(6) .
C36 C37 1.385(6) .
C36 H36 0.9300 .
C16 N12 1.340(5) .
N12 N11 1.356(5) .
N13 C18 1.340(6) .
C15 N11 1.335(5) .
C15 C14 1.451(6) .
C33 C34 1.388(6) .
C33 C32 1.390(5) .
C33 C31 1.509(6) .
C12 N9 1.320(8) .
C12 C11 1.375(8) .
C12 H12 0.9300 .
C20 H20 0.9300 .
C32 C33 1.390(5) 2
C37 C38 1.369(6) .
C37 C43 1.519(6) .
C39 C38 1.376(7) .
C39 C40 1.386(8) .
C39 H39 0.9300 .
C11 H11 0.9300 .
C38 H38 0.9300 .
N9 C13 1.337(7) .
C14 C13 1.387(7) .
C35 C34 1.374(6) 2
C35 C34 1.374(6) .
C18 H18 0.9300 .
C34 H34 0.9300 .
C40 H40 0.9300 .
N6 C10 1.333(6) .
N6 C7 1.341(6) .
O1 C31 1.259(6) .
N3 C5 1.336(6) .
N3 N5 1.364(5) .
N4 C5 1.340(6) .
N4 C6 1.340(6) .
O6 C42 1.255(6) .
N5 C6 1.320(6) .
N1 C1 1.312(7) .
N1 C4 1.340(6) .
C31 O2 1.246(6) .
C6 C7 1.471(6) .
C7 C8 1.381(6) .
C43 O4 1.246(6) .
C43 O3 1.259(5) .
C5 C4 1.456(7) .
C13 H13 0.9300 .
C42 O5 1.225(6) .
C50 O7 1.249(6) .
C50 O8 1.258(6) .
C50 C44 1.497(7) .
C1 C2 1.403(8) .
C1 H1 0.9300 .
C4 C3 1.380(7) .
O3 Cd2 2.307(3) 1_565
N18 C26 1.327(6) .
N18 N17 1.356(5) .
N18 Cd1 2.274(4) 1_565
N15 C23 1.331(6) .
N15 C22 1.346(7) .
N17 C25 1.341(6) .
O9 C51 1.279(6) .
O9 Cd3 2.216(4) 5_565
N7 C8 1.336(6) .
N7 C9 1.338(6) .
N7 Cd4 2.319(4) 3_445
N20 C30 1.331(7) .
N20 C27 1.338(6) .
N20 Cd1 2.469(4) 1_565
C26 N19 1.340(6) .
C26 C27 1.459(6) .
O4 Cd1 2.184(3) 1_565
O10 C51 1.239(6) .
O10 Cd1 2.298(4) 5
C23 C24 1.381(7) .
C23 C25 1.466(6) .
C44 C45 1.392(7) .
C44 C49 1.396(8) .
C27 C28 1.403(7) .
C25 N19 1.346(6) .
C45 C46 1.392(6) .
C45 H45 0.9300 .
C8 H8 0.9300 .
C10 C9 1.381(7) .
C10 H10 0.9300 .
C9 H9 0.9300 .
N2 C3 1.307(8) .
N2 C2 1.324(9) .
C22 C21 1.360(9) .
C22 H22 0.9300 .
C49 C48 1.373(8) .
C49 H49 0.9300 .
C51 C46 1.503(7) .
C30 C29 1.383(9) .
C30 H30 0.9300 .
O5 Cd4 2.292(4) 7_565
C3 H3 0.9300 .
C2 H2 0.9300 .
C46 C47 1.382(8) .
N16 C21 1.322(9) .
N16 C24 1.332(7) .
N21 C28 1.326(7) .
N21 C29 1.335(8) .
C28 H28 0.9300 .
C24 H24 0.9300 .
C47 C48 1.385(9) .
C47 H47 0.9300 .
C21 H21A 0.9300 .
C29 H29 0.9300 .
C48 H48 0.9300 .
